data_2021960
loop_
_publ_author_name
'Xu, Zhong-Xuan'
'Chen, Guo-Guo'
'Li, Li-Feng'

_publ_section_title
;
 Temperature-induced solid-to-solid transformation in helical homochiral
 coordination polymers
;
_journal_coeditor_code JX3053
_journal_issue 2
_journal_name_full 'Acta Crystallographica Section C'
_journal_page_first
;
;
_journal_paper_doi 10.1107/S2053229620000182
_journal_volume 76
_journal_year 2020
_chemical_absolute_configuration rm
_chemical_formula_iupac '[Zn (C10 H8 O5) (C14 H14 N4)]'
_chemical_formula_moiety 'C24 H22 N4 O5 Zn'
_chemical_formula_sum 'C24 H22 N4 O5 Zn'
_chemical_formula_weight 511.82
_chemical_name_systematic
Poly[[\m-1,3-bis(2-methyl-1<i>H</i>-imidazol-1-yl)benzene][\m-(<i>S</i>)-4-(1-carboxylatoethoxy)benzoato]zinc(II)]
_space_group_crystal_system monoclinic
_space_group_IT_number 4
_space_group_name_Hall 'P 2yb'
_space_group_name_H-M_alt 'P 1 21 1'
_atom_sites_solution_hydrogens geom
_atom_sites_solution_primary dual
_audit_creation_method
;
Olex2 1.2
(compiled 2018.05.29 svn.r3508 for OlexSys, GUI svn.r5506)
;
_cell_angle_alpha 90
_cell_angle_beta 112.456(10)
_cell_angle_gamma 90
_cell_formula_units_Z 2
_cell_length_a 9.0631(8)
_cell_length_b 11.8412(7)
_cell_length_c 11.6382(10)
_cell_measurement_reflns_used 5842
_cell_measurement_temperature 293(2)
_cell_measurement_theta_max 29.7800
_cell_measurement_theta_min 3.9010
_cell_volume 1154.28(18)
_computing_cell_refinement
;
CrysAlis PRO (Rigaku OD, 2015)
;
_computing_data_collection
;
CrysAlis PRO (Rigaku OD, 2015)
;
_computing_data_reduction
;
CrysAlis PRO (Rigaku OD, 2015)
;
_computing_molecular_graphics
;
OLEX2 (Dolomanov <i>et al.</i>, 2009)
;
_computing_publication_material
;
OLEX2 (Dolomanov <i>et al.</i>, 2009)
;
_computing_structure_refinement
;
ShelXL (Sheldrick, 2015)
;
_computing_structure_solution
;
SHELXT (Sheldrick, 2015)
;
_diffrn_ambient_temperature 293(2)
_diffrn_detector 'CCD plate'
_diffrn_measured_fraction_theta_full 0.994
_diffrn_measured_fraction_theta_max 0.894
_diffrn_measurement_device 'four-circle diffractometer'
_diffrn_measurement_device_type 'Rigaku XtaLAB Pro (Kappa single)'
_diffrn_measurement_method '\w scans'
_diffrn_radiation_monochromator graphite
_diffrn_radiation_probe x-ray
_diffrn_radiation_type MoK\a
_diffrn_radiation_wavelength 0.71073
_diffrn_reflns_av_R_equivalents 0.0405
_diffrn_reflns_av_unetI/netI 0.0549
_diffrn_reflns_limit_h_max 12
_diffrn_reflns_limit_h_min -11
_diffrn_reflns_limit_k_max 16
_diffrn_reflns_limit_k_min -16
_diffrn_reflns_limit_l_max 16
_diffrn_reflns_limit_l_min -16
_diffrn_reflns_number 12526
_diffrn_reflns_theta_full 25.242
_diffrn_reflns_theta_max 30.245
_diffrn_reflns_theta_min 3.789
_diffrn_source 'fine-focus sealed X-ray tube'
_exptl_absorpt_coefficient_mu 1.107
_exptl_absorpt_correction_T_max 1.00000
_exptl_absorpt_correction_T_min 0.46721
_exptl_absorpt_correction_type multi-scan
_exptl_absorpt_process_details
;
(CrysAlis PRO; Rigaku OD, 2015)
;
_exptl_crystal_colour 'clear light yellow'
_exptl_crystal_density_diffrn 1.473
_exptl_crystal_description block
_exptl_crystal_F_000 528
_exptl_crystal_size_max 0.15
_exptl_crystal_size_mid 0.1
_exptl_crystal_size_min 0.1
_refine_diff_density_max 0.315
_refine_diff_density_min -0.293
_refine_ls_abs_structure_details
;
Flack <i>x</i> determined using 2014 quotients [(I+)-(I-)]/[(I+)+(I-)]
(Parsons <i>et al.</i>,  2013)
;
_refine_ls_abs_structure_Flack 0.003(7)
_refine_ls_extinction_method none
_refine_ls_goodness_of_fit_ref 0.974
_refine_ls_hydrogen_treatment constr
_refine_ls_matrix_type full
_refine_ls_number_parameters 310
_refine_ls_number_reflns 5673
_refine_ls_number_restraints 13
_refine_ls_restrained_S_all 0.980
_refine_ls_R_factor_all 0.0373
_refine_ls_R_factor_gt 0.0310
_refine_ls_shift/su_max 0.002
_refine_ls_shift/su_mean 0.000
_refine_ls_structure_factor_coef Fsqd
_refine_ls_weighting_details 'w=1/[\s^2^(Fo^2^)+(0.0360P)^2^] where P=(Fo^2^+2Fc^2^)/3'
_refine_ls_weighting_scheme calc
_refine_ls_wR_factor_gt 0.0729
_refine_ls_wR_factor_ref 0.0754
_reflns_number_gt 5031
_reflns_number_total 5673
_reflns_threshold_expression 'I > 2\s(I)'
_cod_data_source_file jx3053sup1.cif
_cod_data_source_block 2-L
_cod_original_sg_symbol_H-M 'P 21'
_cod_database_code 2021960
_shelx_space_group_comment
;
The symmetry employed for this shelxl refinement is uniquely defined
by the following loop, which should always be used as a source of
symmetry information in preference to the above space-group names.
They are only intended as comments.
;
_shelx_estimated_absorpt_t_min 0.852
_shelx_estimated_absorpt_t_max 0.897

loop_
_space_group_symop_operation_xyz
'x, y, z'
'-x, y+1/2, -z'

loop_
_atom_site_type_symbol
_atom_site_label
_atom_site_fract_x
_atom_site_fract_y
_atom_site_fract_z
_atom_site_U_iso_or_equiv
_atom_site_adp_type
_atom_site_calc_flag
_atom_site_occupancy
Zn Zn1 0.85708(3) 0.88907(3) 1.09586(3) 0.03087(9) Uani d 1
N N1 0.7886(3) 0.90974(19) 0.9114(2) 0.0354(6) Uani d 1
O O3 0.8012(3) 0.24398(17) 1.3363(2) 0.0478(6) Uani d 1
O O1 0.7395(3) -0.0119(2) 1.1625(3) 0.0504(6) Uani d 1
O O4 0.8516(3) 0.73831(19) 1.1595(2) 0.0479(6) Uani d 1
O O5 0.5935(3) 0.7135(2) 1.0510(3) 0.0547(6) Uani d 1
N N2 0.7128(3) 0.8826(3) 0.71044(19) 0.0341(4) Uani d 1
N N4 0.0995(3) 0.8927(3) 0.1581(2) 0.0378(5) Uani d 1
N N3 0.3470(3) 0.8496(2) 0.2766(2) 0.0372(6) Uani d 1
C C8 0.8802(4) 0.5311(2) 1.2763(3) 0.0354(6) Uani d 1
H H8 0.962002 0.583432 1.310142 0.042 Uiso calc 1
C C7 0.7426(3) 0.5620(2) 1.1749(3) 0.0313(6) Uani d 1
C C10 0.7238(4) 0.6798(3) 1.1236(3) 0.0367(6) Uani d 1
C C6 0.6248(4) 0.4821(3) 1.1233(3) 0.0377(6) Uani d 1
H H6 0.532931 0.501915 1.055807 0.045 Uiso calc 1
C C20 0.5285(3) 0.8639(2) 0.4957(3) 0.0332(7) Uani d 1
H H20 0.465825 0.920858 0.508407 0.040 Uiso calc 1
C C13 0.7597(3) 0.8319(2) 0.8240(3) 0.0322(6) Uani d 1
C C11 0.7122(4) 0.9980(3) 0.7288(3) 0.0448(7) Uani d 1
H H11 0.684595 1.053725 0.667827 0.054 Uiso calc 1
C C4 0.7758(4) 0.3446(2) 1.2742(3) 0.0341(6) Uani d 1
C C19 0.4858(4) 0.8127(3) 0.3796(3) 0.0355(6) Uani d 1
C C12 0.7595(5) 1.0138(3) 0.8521(3) 0.0442(8) Uani d 1
H H12 0.770887 1.083428 0.891509 0.053 Uiso calc 1
C C15 0.6672(4) 0.8280(2) 0.5923(3) 0.0331(6) Uani d 1
C C14 0.7726(5) 0.7081(3) 0.8456(4) 0.0468(8) Uani d 1
H H14A 0.876294 0.682787 0.852411 0.070 Uiso calc 1
H H14B 0.692121 0.670328 0.777256 0.070 Uiso calc 1
H H14C 0.757874 0.691004 0.921163 0.070 Uiso calc 1
C C9 0.8964(4) 0.4243(2) 1.3269(3) 0.0373(7) Uani d 1
H H9 0.987084 0.405480 1.395813 0.045 Uiso calc 1
C C24 0.1477(4) 0.8563(4) 0.3807(3) 0.0548(12) Uani d 1
H H24A 0.172802 0.924569 0.428911 0.082 Uiso calc 1
H H24B 0.203266 0.794085 0.431798 0.082 Uiso calc 1
H H24C 0.034740 0.842977 0.350696 0.082 Uiso calc 1
C C1 0.8001(4) 0.0828(3) 1.2059(3) 0.0396(7) Uani d 1
C C23 0.1977(3) 0.8678(3) 0.2732(3) 0.0355(7) Uani d 1
C C21 0.3419(4) 0.8653(4) 0.1567(3) 0.0524(11) Uani d 1
H H21 0.426570 0.858421 0.130609 0.063 Uiso calc 1
C C22 0.1898(3) 0.8925(5) 0.0859(3) 0.0474(7) Uani d 1
H H22 0.151636 0.908670 0.001344 0.057 Uiso calc 1
C C2 0.7127(4) 0.1447(2) 1.2755(4) 0.0433(8) Uani d 1
H H2 0.605732 0.166403 1.217639 0.052 Uiso calc 1
C C18 0.5785(4) 0.7275(3) 0.3603(3) 0.0447(7) Uani d 1
H H18 0.548406 0.693124 0.282865 0.054 Uiso calc 1
C C16 0.7633(4) 0.7439(3) 0.5739(3) 0.0410(7) Uani d 1
H H16 0.856807 0.721652 0.638363 0.049 Uiso calc 1
C C5 0.6404(4) 0.3721(3) 1.1700(3) 0.0410(7) Uani d 1
H H5 0.561952 0.318316 1.132368 0.049 Uiso calc 1
C C17 0.7166(4) 0.6938(3) 0.4574(4) 0.0470(8) Uani d 1
H H17 0.779074 0.636791 0.444391 0.056 Uiso calc 1
O O2 0.9116(5) 0.1261(3) 1.1897(5) 0.1081(17) Uani d 1
C C3 0.7006(10) 0.0728(4) 1.3796(6) 0.100(2) Uani d 1
H H3A 0.805896 0.055284 1.438225 0.150 Uiso calc 1
H H3B 0.644849 0.004096 1.345619 0.150 Uiso calc 1
H H3C 0.643493 0.113673 1.420804 0.150 Uiso calc 1

loop_
_atom_site_aniso_label
_atom_site_aniso_U_11
_atom_site_aniso_U_22
_atom_site_aniso_U_33
_atom_site_aniso_U_12
_atom_site_aniso_U_13
_atom_site_aniso_U_23
Zn1 0.03162(14) 0.03157(14) 0.02546(14) 0.00130(16) 0.00646(10) 0.00020(16)
N1 0.0354(11) 0.0372(17) 0.0274(11) 0.0047(10) 0.0050(9) 0.0011(9)
O3 0.0685(16) 0.0252(9) 0.0402(13) -0.0071(10) 0.0102(12) -0.0024(9)
O1 0.0443(13) 0.0434(12) 0.0621(17) -0.0041(10) 0.0188(12) -0.0228(11)
O4 0.0532(14) 0.0354(11) 0.0477(15) -0.0033(10) 0.0110(12) 0.0088(10)
O5 0.0475(14) 0.0558(14) 0.0552(16) 0.0158(12) 0.0134(12) 0.0189(12)
N2 0.0346(10) 0.0395(11) 0.0243(10) 0.0042(14) 0.0069(8) 0.0041(14)
N4 0.0324(10) 0.0519(12) 0.0265(10) -0.0003(16) 0.0086(8) 0.0008(16)
N3 0.0298(12) 0.0560(14) 0.0236(12) 0.0013(10) 0.0078(9) 0.0017(10)
C8 0.0307(14) 0.0304(13) 0.0385(16) -0.0025(11) 0.0059(12) -0.0030(12)
C7 0.0328(14) 0.0347(13) 0.0269(14) 0.0045(11) 0.0118(11) -0.0015(11)
C10 0.0436(17) 0.0363(14) 0.0336(16) 0.0075(12) 0.0186(14) 0.0023(12)
C6 0.0332(15) 0.0436(16) 0.0306(15) -0.0009(13) 0.0057(12) 0.0018(12)
C20 0.0284(12) 0.0431(19) 0.0256(12) 0.0037(10) 0.0076(10) 0.0006(11)
C13 0.0307(14) 0.0370(15) 0.0276(15) 0.0030(11) 0.0096(12) 0.0006(12)
C11 0.058(2) 0.0378(15) 0.0338(17) 0.0048(14) 0.0118(15) 0.0062(13)
C4 0.0438(17) 0.0267(11) 0.0319(15) -0.0012(11) 0.0145(13) -0.0050(11)
C19 0.0297(14) 0.0483(16) 0.0268(14) 0.0001(12) 0.0091(12) 0.0034(12)
C12 0.058(2) 0.0348(15) 0.0346(18) -0.0009(15) 0.0115(15) 0.0005(14)
C15 0.0312(14) 0.0409(15) 0.0252(14) 0.0014(12) 0.0086(11) 0.0008(11)
C14 0.067(2) 0.0390(16) 0.0380(19) 0.0087(16) 0.0240(17) 0.0037(14)
C9 0.0341(15) 0.0304(13) 0.0390(17) 0.0030(10) 0.0045(13) -0.0005(11)
C24 0.0352(16) 0.102(4) 0.0277(15) -0.0012(16) 0.0124(13) 0.0015(17)
C1 0.0401(17) 0.0376(15) 0.0426(19) -0.0037(13) 0.0174(15) -0.0049(14)
C23 0.0320(13) 0.047(2) 0.0254(13) -0.0004(12) 0.0082(10) 0.0003(12)
C21 0.0376(15) 0.091(3) 0.0305(15) 0.0053(17) 0.0153(12) 0.0085(17)
C22 0.0395(14) 0.077(2) 0.0249(12) 0.002(2) 0.0109(11) 0.010(2)
C2 0.054(2) 0.0285(13) 0.054(2) -0.0101(13) 0.0278(17) -0.0099(13)
C18 0.0428(17) 0.058(2) 0.0297(16) 0.0048(15) 0.0104(14) -0.0078(14)
C16 0.0335(15) 0.0540(17) 0.0331(16) 0.0101(13) 0.0098(13) 0.0018(14)
C5 0.0388(14) 0.042(2) 0.0353(14) -0.0102(14) 0.0061(11) -0.0035(14)
C17 0.0452(19) 0.058(2) 0.0368(19) 0.0155(15) 0.0153(15) -0.0019(15)
O2 0.098(3) 0.084(2) 0.188(5) -0.037(2) 0.106(3) -0.054(3)
C3 0.197(7) 0.051(2) 0.094(4) -0.043(3) 0.103(5) -0.021(3)

loop_
_atom_type_symbol
_atom_type_description
_atom_type_scat_dispersion_real
_atom_type_scat_dispersion_imag
_atom_type_scat_source
C C 0.0033 0.0016 'International Tables Vol C Tables 4.2.6.8 and 6.1.1.4'
H H 0.0000 0.0000 'International Tables Vol C Tables 4.2.6.8 and 6.1.1.4'
N N 0.0061 0.0033 'International Tables Vol C Tables 4.2.6.8 and 6.1.1.4'
O O 0.0106 0.0060 'International Tables Vol C Tables 4.2.6.8 and 6.1.1.4'
Zn Zn 0.2839 1.4301 'International Tables Vol C Tables 4.2.6.8 and 6.1.1.4'

loop_
_geom_angle_atom_site_label_1
_geom_angle_atom_site_label_2
_geom_angle_atom_site_label_3
_geom_angle_site_symmetry_1
_geom_angle_site_symmetry_3
_geom_angle
N1 Zn1 N4 . 1_656 103.21(9)
O1 Zn1 N1 1_565 . 111.21(11)
O1 Zn1 O4 1_565 . 107.84(12)
O1 Zn1 N4 1_565 1_656 122.00(12)
O4 Zn1 N1 . . 118.51(10)
O4 Zn1 N4 . 1_656 93.74(13)
C13 N1 Zn1 . . 128.8(2)
C13 N1 C12 . . 107.0(3)
C12 N1 Zn1 . . 124.2(2)
C4 O3 C2 . . 120.0(3)
C1 O1 Zn1 . 1_545 118.4(2)
C10 O4 Zn1 . . 121.8(2)
C13 N2 C11 . . 107.7(3)
C13 N2 C15 . . 127.0(3)
C11 N2 C15 . . 125.3(3)
C23 N4 Zn1 . 1_454 124.79(19)
C23 N4 C22 . . 106.8(2)
C22 N4 Zn1 . 1_454 126.53(18)
C23 N3 C19 . . 128.2(2)
C23 N3 C21 . . 107.4(2)
C21 N3 C19 . . 124.2(3)
C7 C8 H8 . . 119.5
C9 C8 H8 . . 119.5
C9 C8 C7 . . 121.0(3)
C8 C7 C10 . . 120.5(3)
C6 C7 C8 . . 118.7(3)
C6 C7 C10 . . 120.8(3)
O4 C10 C7 . . 115.1(3)
O5 C10 O4 . . 124.3(3)
O5 C10 C7 . . 120.6(3)
C7 C6 H6 . . 119.2
C7 C6 C5 . . 121.5(3)
C5 C6 H6 . . 119.2
C19 C20 H20 . . 120.6
C19 C20 C15 . . 118.7(3)
C15 C20 H20 . . 120.6
N1 C13 N2 . . 109.6(3)
N1 C13 C14 . . 125.3(3)
N2 C13 C14 . . 125.1(3)
N2 C11 H11 . . 126.8
C12 C11 N2 . . 106.4(3)
C12 C11 H11 . . 126.8
O3 C4 C9 . . 114.3(3)
O3 C4 C5 . . 125.3(3)
C5 C4 C9 . . 120.3(3)
C20 C19 N3 . . 120.5(3)
C18 C19 N3 . . 118.6(3)
C18 C19 C20 . . 120.8(3)
N1 C12 H12 . . 125.4
C11 C12 N1 . . 109.3(3)
C11 C12 H12 . . 125.4
C20 C15 N2 . . 118.6(3)
C16 C15 N2 . . 120.2(3)
C16 C15 C20 . . 121.2(3)
C13 C14 H14A . . 109.5
C13 C14 H14B . . 109.5
C13 C14 H14C . . 109.5
H14A C14 H14B . . 109.5
H14A C14 H14C . . 109.5
H14B C14 H14C . . 109.5
C8 C9 C4 . . 119.7(3)
C8 C9 H9 . . 120.2
C4 C9 H9 . . 120.2
H24A C24 H24B . . 109.5
H24A C24 H24C . . 109.5
H24B C24 H24C . . 109.5
C23 C24 H24A . . 109.5
C23 C24 H24B . . 109.5
C23 C24 H24C . . 109.5
O1 C1 C2 . . 113.9(3)
O2 C1 O1 . . 125.0(3)
O2 C1 C2 . . 121.0(3)
N4 C23 N3 . . 109.9(2)
N4 C23 C24 . . 124.4(3)
N3 C23 C24 . . 125.6(3)
N3 C21 H21 . . 126.9
C22 C21 N3 . . 106.2(3)
C22 C21 H21 . . 126.9
N4 C22 H22 . . 125.2
C21 C22 N4 . . 109.6(3)
C21 C22 H22 . . 125.2
O3 C2 C1 . . 110.4(3)
O3 C2 H2 . . 109.9
O3 C2 C3 . . 105.1(3)
C1 C2 H2 . . 109.9
C3 C2 C1 . . 111.5(3)
C3 C2 H2 . . 109.9
C19 C18 H18 . . 120.3
C19 C18 C17 . . 119.5(3)
C17 C18 H18 . . 120.3
C15 C16 H16 . . 120.7
C17 C16 C15 . . 118.7(3)
C17 C16 H16 . . 120.7
C6 C5 H5 . . 120.6
C4 C5 C6 . . 118.7(3)
C4 C5 H5 . . 120.6
C18 C17 C16 . . 121.1(3)
C18 C17 H17 . . 119.5
C16 C17 H17 . . 119.5
C2 C3 H3A . . 109.5
C2 C3 H3B . . 109.5
C2 C3 H3C . . 109.5
H3A C3 H3B . . 109.5
H3A C3 H3C . . 109.5
H3B C3 H3C . . 109.5

loop_
_geom_bond_atom_site_label_1
_geom_bond_atom_site_label_2
_geom_bond_site_symmetry_2
_geom_bond_distance
Zn1 N1 . 2.010(2)
Zn1 O1 1_565 1.935(2)
Zn1 O4 . 1.941(2)
Zn1 N4 1_656 2.034(2)
N1 C13 . 1.322(4)
N1 C12 . 1.387(4)
O3 C4 . 1.366(4)
O3 C2 . 1.446(4)
O1 C1 . 1.265(4)
O4 C10 . 1.275(4)
O5 C10 . 1.227(4)
N2 C13 . 1.363(4)
N2 C11 . 1.383(5)
N2 C15 . 1.430(4)
N4 C23 . 1.328(4)
N4 C22 . 1.378(3)
N3 C19 . 1.435(4)
N3 C23 . 1.356(4)
N3 C21 . 1.391(4)
C8 H8 . 0.9300
C8 C7 . 1.399(4)
C8 C9 . 1.379(4)
C7 C10 . 1.501(4)
C7 C6 . 1.381(4)
C6 H6 . 0.9300
C6 C5 . 1.397(5)
C20 H20 . 0.9300
C20 C19 . 1.393(4)
C20 C15 . 1.394(4)
C13 C14 . 1.485(4)
C11 H11 . 0.9300
C11 C12 . 1.345(5)
C4 C9 . 1.396(4)
C4 C5 . 1.395(4)
C19 C18 . 1.385(5)
C12 H12 . 0.9300
C15 C16 . 1.392(4)
C14 H14A . 0.9600
C14 H14B . 0.9600
C14 H14C . 0.9600
C9 H9 . 0.9300
C24 H24A . 0.9600
C24 H24B . 0.9600
C24 H24C . 0.9600
C24 C23 . 1.491(4)
C1 C2 . 1.519(4)
C1 O2 . 1.210(4)
C21 H21 . 0.9300
C21 C22 . 1.347(4)
C22 H22 . 0.9300
C2 H2 . 0.9800
C2 C3 . 1.519(6)
C18 H18 . 0.9300
C18 C17 . 1.386(5)
C16 H16 . 0.9300
C16 C17 . 1.389(5)
C5 H5 . 0.9300
C17 H17 . 0.9300
C3 H3A . 0.9600
C3 H3B . 0.9600
C3 H3C . 0.9600

_cod_database_fobs_code 2021960
